data_7234306
loop_
_publ_author_name
'Emma L. Gavey'
'Majeda Al Hareri'
'Jeffery Regier'
'Luis D. Carlos'
'Rute A. S. Ferreira'
'Fereidoon S. Razavi'
'Jeremy M. Rawson'
'Melanie Pilkington'

_publ_section_title
;
 Placing a crown on DyIII - a dual property LnIII crown ether complex
 displaying optical properties and SMM behaviour
;
_journal_name_full 'Journal of Materials Chemistry C'
_journal_page_first 7738
_journal_page_last 7747
_journal_paper_doi 10.1039/C5TC01264C
_journal_volume 3
_journal_year 2015
_chemical_formula_sum 'C8 H28 Cl3 Dy O22'
_chemical_formula_weight 745.15
_space_group_crystal_system monoclinic
_space_group_IT_number 14
_space_group_name_Hall '-P 2ybc'
_space_group_name_H-M_alt 'P 1 21/c 1'
_atom_sites_solution_hydrogens mixed
_cell_angle_alpha 90
_cell_angle_beta 93.941(2)
_cell_angle_gamma 90
_cell_formula_units_Z 4
_cell_length_a 13.1195(7)
_cell_length_b 10.2129(6)
_cell_length_c 17.5681(10)
_cell_measurement_reflns_used 9208
_cell_measurement_temperature 150(2)
_cell_measurement_theta_max 36.42
_cell_measurement_theta_min 2.31
_cell_volume 2348.4(2)
_computing_cell_refinement 'Bruker SAINT'
_computing_data_collection 'Bruker APEX2'
_computing_data_reduction 'Bruker SAINT'
_computing_molecular_graphics 'Bruker SHELXTL'
_computing_publication_material 'Bruker SHELXTL'
_computing_structure_refinement 'SHELXL-2013 (Sheldrick, 2013)'
_computing_structure_solution 'SHELXS-97 (Sheldrick, 2008)'
_diffrn_ambient_temperature 150(2)
_diffrn_measured_fraction_theta_full 1.000
_diffrn_measured_fraction_theta_max 1.000
_diffrn_measurement_device_type 'Bruker APEX-II CCD'
_diffrn_measurement_method '\f and \w scans'
_diffrn_radiation_monochromator graphite
_diffrn_radiation_source 'sealed tube'
_diffrn_radiation_type MoK\a
_diffrn_radiation_wavelength 0.71073
_diffrn_reflns_av_R_equivalents 0.0279
_diffrn_reflns_av_unetI/netI 0.0164
_diffrn_reflns_Laue_measured_fraction_full 1.000
_diffrn_reflns_Laue_measured_fraction_max 1.000
_diffrn_reflns_limit_h_max 16
_diffrn_reflns_limit_h_min -16
_diffrn_reflns_limit_k_max 12
_diffrn_reflns_limit_k_min -12
_diffrn_reflns_limit_l_max 21
_diffrn_reflns_limit_l_min -20
_diffrn_reflns_number 30603
_diffrn_reflns_point_group_measured_fraction_full 1.000
_diffrn_reflns_point_group_measured_fraction_max 1.000
_diffrn_reflns_theta_full 25.242
_diffrn_reflns_theta_max 26.368
_diffrn_reflns_theta_min 1.556
_exptl_absorpt_coefficient_mu 3.618
_exptl_absorpt_correction_T_max 0.7465
_exptl_absorpt_correction_T_min 0.5818
_exptl_absorpt_correction_type multi-scan
_exptl_absorpt_process_details 'Bruker SADABS'
_exptl_crystal_colour colourless
_exptl_crystal_density_diffrn 2.108
_exptl_crystal_description bock
_exptl_crystal_F_000 1476
_exptl_crystal_size_max 0.45
_exptl_crystal_size_mid 0.32
_exptl_crystal_size_min 0.29
_refine_diff_density_max 0.452
_refine_diff_density_min -1.060
_refine_diff_density_rms 0.134
_refine_ls_extinction_coef .
_refine_ls_extinction_method none
_refine_ls_goodness_of_fit_ref 1.334
_refine_ls_hydrogen_treatment mixed
_refine_ls_matrix_type full
_refine_ls_number_parameters 343
_refine_ls_number_reflns 4806
_refine_ls_number_restraints 18
_refine_ls_restrained_S_all 1.332
_refine_ls_R_factor_all 0.0213
_refine_ls_R_factor_gt 0.0208
_refine_ls_shift/su_max 0.004
_refine_ls_shift/su_mean 0.000
_refine_ls_structure_factor_coef Fsqd
_refine_ls_weighting_details
;
 w=1/[\s^2^(Fo^2^)+(0.0144P)^2^+4.3773P]
 where P=(Fo^2^+2Fc^2^)/3
;
_refine_ls_weighting_scheme calc
_refine_ls_wR_factor_gt 0.0514
_refine_ls_wR_factor_ref 0.0516
_reflns_Friedel_coverage 0.000
_reflns_Friedel_fraction_full .
_reflns_Friedel_fraction_max .
_reflns_number_gt 4743
_reflns_number_total 4806
_reflns_threshold_expression 'I > 2\s(I)'
_cod_data_source_file J-Mater-Chem-C-2015-3-7738.cif
_cod_data_source_block EG5099c
_cod_original_sg_symbol_H-M 'P 21/c'
_cod_database_code 7234306
_shelx_space_group_comment
;
The symmetry employed for this shelxl refinement is uniquely defined
by the following loop, which should always be used as a source of
symmetry information in preference to the above space-group names.
They are only intended as comments.
;
_shelxl_version_number 2013-2

loop_
_space_group_symop_operation_xyz
'x, y, z'
'-x, y+1/2, -z+1/2'
'-x, -y, -z'
'x, -y-1/2, z-1/2'

loop_
_atom_site_label
_atom_site_type_symbol
_atom_site_fract_x
_atom_site_fract_y
_atom_site_fract_z
_atom_site_U_iso_or_equiv
_atom_site_adp_type
_atom_site_occupancy
_atom_site_site_symmetry_order
_atom_site_calc_flag
_atom_site_refinement_flags_posn
_atom_site_refinement_flags_adp
_atom_site_refinement_flags_occupancy
_atom_site_disorder_assembly
_atom_site_disorder_group
Dy01 Dy 0.25082(2) 0.22587(2) 0.64657(2) 0.00806(5) Uani 1 1 d . . . . .
O1 O 0.17482(15) 0.39672(19) 0.72489(11) 0.0131(4) Uani 1 1 d . . . . .
O2 O 0.14588(15) 0.39647(19) 0.57374(11) 0.0140(4) Uani 1 1 d . . . . .
O3 O 0.34895(15) 0.3767(2) 0.56862(12) 0.0159(4) Uani 1 1 d . . . . .
O4 O 0.37885(15) 0.37526(19) 0.71983(12) 0.0137(4) Uani 1 1 d . . . . .
O5 O 0.08678(15) 0.1648(2) 0.67798(13) 0.0163(4) Uani 1 1 d D . . . .
H51 H 0.053(3) 0.205(3) 0.7111(18) 0.024 Uiso 1 1 d D U . . .
H52 H 0.055(2) 0.094(2) 0.6607(19) 0.024 Uiso 1 1 d D U . . .
O6 O 0.20662(17) 0.1528(2) 0.52390(12) 0.0191(5) Uani 1 1 d D . . . .
H61 H 0.223(3) 0.074(2) 0.509(2) 0.029 Uiso 1 1 d D U . . .
H62 H 0.168(3) 0.193(3) 0.4891(18) 0.029 Uiso 1 1 d D U . . .
O7 O 0.23610(16) -0.0118(2) 0.64498(12) 0.0151(4) Uani 1 1 d D . . . .
H71 H 0.228(3) -0.054(3) 0.6013(12) 0.023 Uiso 1 1 d D U . . .
H72 H 0.239(3) -0.056(4) 0.6824(14) 0.023 Uiso 1 1 d D U . . .
O8 O 0.41075(15) 0.1317(2) 0.62119(12) 0.0162(4) Uani 1 1 d D . . . .
H81 H 0.446(3) 0.160(3) 0.5838(16) 0.024 Uiso 1 1 d D U . . .
H82 H 0.412(3) 0.0466(18) 0.624(2) 0.024 Uiso 1 1 d D U . . .
O9 O 0.29129(16) 0.1458(2) 0.76946(12) 0.0163(4) Uani 1 1 d D . . . .
H91 H 0.339(2) 0.176(3) 0.8023(17) 0.024 Uiso 1 1 d D U . . .
H92 H 0.257(2) 0.084(3) 0.7895(19) 0.024 Uiso 1 1 d D U . . .
O10 O 0.25225(18) 0.7924(2) 0.76054(12) 0.0212(5) Uani 1 1 d . . . . .
O11 O 0.18213(18) 0.9555(2) 0.83647(13) 0.0229(5) Uani 1 1 d . . . . .
O12 O 0.31317(17) 0.8178(2) 0.88862(13) 0.0258(5) Uani 1 1 d . . . . .
O13 O 0.14828(16) 0.7341(2) 0.85974(13) 0.0197(5) Uani 1 1 d . . . . .
O14 O 0.97003(17) 0.9527(2) 0.61565(14) 0.0233(5) Uani 1 1 d . . . . .
O15 O 1.02014(17) 0.7899(2) 0.70502(13) 0.0229(5) Uani 1 1 d . . . . .
O16 O 0.90328(18) 0.7402(2) 0.60169(14) 0.0232(5) Uani 1 1 d . . . . .
O17 O 1.07623(19) 0.7790(2) 0.58168(15) 0.0288(6) Uani 1 1 d . . . . .
O18 O 0.41301(19) 0.4187(3) 0.93601(15) 0.0322(6) Uani 1 1 d . . . . .
O19 O 0.55795(17) 0.3582(2) 0.87310(13) 0.0246(5) Uani 1 1 d . . . . .
O20 O 0.53370(18) 0.2762(2) 0.99592(13) 0.0241(5) Uani 1 1 d . . . . .
O21 O 0.42991(18) 0.2030(2) 0.89020(14) 0.0250(5) Uani 1 1 d . . . . .
O22 O 0.24858(17) 0.8992(2) 0.49598(13) 0.0203(5) Uani 1 1 d D . . . .
H221 H 0.2004(19) 0.860(4) 0.469(2) 0.030 Uiso 1 1 d D U . . .
H222 H 0.3080(16) 0.864(4) 0.489(2) 0.030 Uiso 1 1 d D U . . .
C1 C 0.2403(2) 0.4465(3) 0.78804(16) 0.0148(6) Uani 1 1 d . . . . .
H1A H 0.2528 0.3775 0.8272 0.018 Uiso 1 1 calc R U . . .
H1B H 0.2074 0.5219 0.8119 0.018 Uiso 1 1 calc R U . . .
C2 C 0.3394(2) 0.4883(3) 0.75764(17) 0.0157(6) Uani 1 1 d . . . . .
H2A H 0.3280 0.5616 0.7212 0.019 Uiso 1 1 calc R U . . .
H2B H 0.3882 0.5172 0.7998 0.019 Uiso 1 1 calc R U . . .
C3 C 0.4656(2) 0.4071(3) 0.67715(18) 0.0187(6) Uani 1 1 d . . . . .
H3A H 0.5070 0.3275 0.6702 0.022 Uiso 1 1 calc R U . . .
H3B H 0.5091 0.4725 0.7055 0.022 Uiso 1 1 calc R U . . .
C4 C 0.4286(2) 0.4617(3) 0.60055(19) 0.0207(6) Uani 1 1 d . . . . .
H4A H 0.4017 0.5514 0.6064 0.025 Uiso 1 1 calc R U . . .
H4B H 0.4855 0.4654 0.5665 0.025 Uiso 1 1 calc R U . . .
C5 C 0.2907(2) 0.4358(3) 0.50442(17) 0.0195(6) Uani 1 1 d . . . . .
H5A H 0.2709 0.3683 0.4657 0.023 Uiso 1 1 calc R U . . .
H5B H 0.3324 0.5030 0.4804 0.023 Uiso 1 1 calc R U . . .
C6 C 0.1968(2) 0.4976(3) 0.53348(18) 0.0190(6) Uani 1 1 d . . . . .
H6A H 0.2160 0.5713 0.5682 0.023 Uiso 1 1 calc R U . . .
H6B H 0.1515 0.5312 0.4905 0.023 Uiso 1 1 calc R U . . .
C7 C 0.0634(2) 0.4465(3) 0.61583(18) 0.0159(6) Uani 1 1 d . . . . .
H7A H 0.0132 0.3760 0.6233 0.019 Uiso 1 1 calc R U . . .
H7B H 0.0280 0.5182 0.5868 0.019 Uiso 1 1 calc R U . . .
C8 C 0.1063(2) 0.4965(3) 0.69200(18) 0.0168(6) Uani 1 1 d . . . . .
H8A H 0.1439 0.5793 0.6855 0.020 Uiso 1 1 calc R U . . .
H8B H 0.0504 0.5132 0.7259 0.020 Uiso 1 1 calc R U . . .
Cl1 Cl 0.22429(5) 0.82430(6) 0.83634(4) 0.01204(13) Uani 1 1 d . . . . .
Cl2 Cl 0.99321(5) 0.81555(7) 0.62585(4) 0.01353(13) Uani 1 1 d . . . . .
Cl3 Cl 0.48310(5) 0.31473(7) 0.92369(4) 0.01380(14) Uani 1 1 d . . . . .

loop_
_atom_site_aniso_label
_atom_site_aniso_U_11
_atom_site_aniso_U_22
_atom_site_aniso_U_33
_atom_site_aniso_U_23
_atom_site_aniso_U_13
_atom_site_aniso_U_12
Dy01 0.00779(7) 0.00766(7) 0.00886(7) 0.00019(4) 0.00136(4) 0.00089(4)
O1 0.0134(9) 0.0089(9) 0.0170(10) -0.0032(8) 0.0011(8) 0.0013(7)
O2 0.0136(10) 0.0123(10) 0.0165(10) 0.0016(8) 0.0048(8) 0.0026(8)
O3 0.0131(10) 0.0169(10) 0.0179(10) 0.0072(8) 0.0015(8) 0.0014(8)
O4 0.0120(9) 0.0115(10) 0.0179(10) -0.0007(8) 0.0034(8) -0.0019(8)
O5 0.0126(10) 0.0115(10) 0.0254(12) -0.0060(9) 0.0064(8) -0.0030(8)
O6 0.0271(12) 0.0162(11) 0.0130(10) -0.0028(8) -0.0055(9) 0.0085(9)
O7 0.0213(10) 0.0125(10) 0.0116(10) -0.0005(8) 0.0015(8) 0.0005(8)
O8 0.0146(10) 0.0142(10) 0.0204(11) 0.0036(9) 0.0061(8) 0.0041(8)
O9 0.0203(11) 0.0142(10) 0.0138(10) 0.0038(8) -0.0027(8) -0.0082(8)
O10 0.0315(12) 0.0183(11) 0.0144(11) 0.0000(9) 0.0064(9) 0.0041(9)
O11 0.0303(12) 0.0095(10) 0.0304(13) 0.0027(9) 0.0131(10) 0.0026(9)
O12 0.0183(11) 0.0348(14) 0.0231(12) 0.0013(10) -0.0082(9) -0.0037(10)
O13 0.0185(11) 0.0130(10) 0.0279(12) 0.0059(9) 0.0043(9) -0.0043(8)
O14 0.0241(11) 0.0115(11) 0.0334(13) -0.0004(9) -0.0038(10) -0.0001(9)
O15 0.0192(11) 0.0316(13) 0.0174(11) 0.0016(9) -0.0022(9) 0.0030(9)
O16 0.0235(12) 0.0148(11) 0.0295(13) 0.0016(9) -0.0105(10) -0.0068(9)
O17 0.0310(13) 0.0258(13) 0.0318(14) -0.0022(11) 0.0174(11) 0.0026(10)
O18 0.0318(13) 0.0344(14) 0.0309(14) -0.0022(11) 0.0059(11) 0.0161(11)
O19 0.0229(11) 0.0273(13) 0.0248(12) -0.0013(10) 0.0104(9) -0.0089(10)
O20 0.0234(12) 0.0280(13) 0.0198(12) 0.0051(10) -0.0067(9) -0.0030(10)
O21 0.0281(12) 0.0190(12) 0.0264(13) 0.0039(9) -0.0098(10) -0.0121(9)
O22 0.0203(11) 0.0188(11) 0.0220(11) -0.0099(9) 0.0025(9) -0.0015(9)
C1 0.0181(14) 0.0130(14) 0.0136(14) -0.0042(11) 0.0027(11) -0.0021(11)
C2 0.0188(14) 0.0102(13) 0.0180(15) -0.0039(11) 0.0004(11) -0.0025(11)
C3 0.0101(13) 0.0188(15) 0.0275(17) 0.0006(13) 0.0047(12) -0.0046(11)
C4 0.0177(14) 0.0181(15) 0.0271(17) 0.0037(13) 0.0086(12) -0.0065(12)
C5 0.0192(15) 0.0238(16) 0.0162(15) 0.0091(12) 0.0053(12) 0.0054(12)
C6 0.0210(15) 0.0155(15) 0.0212(16) 0.0091(12) 0.0049(12) 0.0046(12)
C7 0.0094(13) 0.0144(14) 0.0244(16) 0.0011(12) 0.0051(11) 0.0056(11)
C8 0.0166(14) 0.0119(14) 0.0228(16) 0.0007(12) 0.0070(12) 0.0062(11)
Cl1 0.0133(3) 0.0099(3) 0.0129(3) 0.0011(2) 0.0012(2) -0.0012(2)
Cl2 0.0137(3) 0.0113(3) 0.0155(3) 0.0001(3) 0.0001(2) -0.0001(2)
Cl3 0.0125(3) 0.0134(3) 0.0154(3) 0.0017(3) 0.0000(2) -0.0025(2)

loop_
_atom_type_symbol
_atom_type_description
_atom_type_scat_dispersion_real
_atom_type_scat_dispersion_imag
_atom_type_scat_source
C C 0.0033 0.0016 'International Tables Vol C Tables 4.2.6.8 and 6.1.1.4'
H H 0.0000 0.0000 'International Tables Vol C Tables 4.2.6.8 and 6.1.1.4'
O O 0.0106 0.0060 'International Tables Vol C Tables 4.2.6.8 and 6.1.1.4'
Cl Cl 0.1484 0.1585 'International Tables Vol C Tables 4.2.6.8 and 6.1.1.4'
Dy Dy -0.1892 4.4098 'International Tables Vol C Tables 4.2.6.8 and 6.1.1.4'

loop_
_geom_angle_atom_site_label_1
_geom_angle_atom_site_label_2
_geom_angle_atom_site_label_3
_geom_angle
_geom_angle_site_symmetry_1
_geom_angle_site_symmetry_3
O6 Dy01 O9 140.67(8) . .
O6 Dy01 O5 87.59(8) . .
O9 Dy01 O5 80.98(8) . .
O6 Dy01 O8 82.12(8) . .
O9 Dy01 O8 83.35(8) . .
O5 Dy01 O8 140.64(7) . .
O6 Dy01 O7 69.72(7) . .
O9 Dy01 O7 70.99(7) . .
O5 Dy01 O7 70.36(7) . .
O8 Dy01 O7 70.42(7) . .
O6 Dy01 O1 131.30(7) . .
O9 Dy01 O1 78.91(7) . .
O5 Dy01 O1 69.20(7) . .
O8 Dy01 O1 141.64(7) . .
O7 Dy01 O1 132.44(7) . .
O6 Dy01 O3 78.04(8) . .
O9 Dy01 O3 129.38(7) . .
O5 Dy01 O3 144.66(7) . .
O8 Dy01 O3 69.48(7) . .
O7 Dy01 O3 131.05(7) . .
O1 Dy01 O3 96.51(7) . .
O6 Dy01 O2 69.92(7) . .
O9 Dy01 O2 142.62(7) . .
O5 Dy01 O2 79.90(7) . .
O8 Dy01 O2 130.09(7) . .
O7 Dy01 O2 130.12(7) . .
O1 Dy01 O2 64.33(7) . .
O3 Dy01 O2 64.88(6) . .
O6 Dy01 O4 140.91(7) . .
O9 Dy01 O4 69.10(7) . .
O5 Dy01 O4 128.61(7) . .
O8 Dy01 O4 77.16(7) . .
O7 Dy01 O4 130.61(7) . .
O1 Dy01 O4 64.80(6) . .
O3 Dy01 O4 63.78(7) . .
O2 Dy01 O4 99.25(7) . .
C1 O1 C8 112.2(2) . .
C1 O1 Dy01 115.65(16) . .
C8 O1 Dy01 122.39(16) . .
C6 O2 C7 112.7(2) . .
C6 O2 Dy01 119.33(16) . .
C7 O2 Dy01 112.79(16) . .
C4 O3 C5 112.4(2) . .
C4 O3 Dy01 123.29(17) . .
C5 O3 Dy01 114.98(16) . .
C3 O4 C2 112.3(2) . .
C3 O4 Dy01 112.84(17) . .
C2 O4 Dy01 117.75(16) . .
O1 C1 C2 108.1(2) . .
O4 C2 C1 106.4(2) . .
O4 C3 C4 109.3(2) . .
O3 C4 C3 107.8(2) . .
O3 C5 C6 108.1(2) . .
O2 C6 C5 106.5(2) . .
O2 C7 C8 109.1(2) . .
O1 C8 C7 107.4(2) . .
O12 Cl1 O13 109.66(14) . .
O12 Cl1 O10 109.48(14) . .
O13 Cl1 O10 110.16(14) . .
O12 Cl1 O11 109.56(15) . .
O13 Cl1 O11 108.63(13) . .
O10 Cl1 O11 109.35(13) . .
O17 Cl2 O15 109.41(15) . .
O17 Cl2 O14 110.37(15) . .
O15 Cl2 O14 109.48(14) . .
O17 Cl2 O16 109.75(15) . .
O15 Cl2 O16 109.18(14) . .
O14 Cl2 O16 108.62(13) . .
O18 Cl3 O19 109.71(16) . .
O18 Cl3 O21 110.55(16) . .
O19 Cl3 O21 108.90(15) . .
O18 Cl3 O20 109.28(15) . .
O19 Cl3 O20 109.53(14) . .
O21 Cl3 O20 108.85(14) . .

loop_
_geom_bond_atom_site_label_1
_geom_bond_atom_site_label_2
_geom_bond_distance
_geom_bond_site_symmetry_2
Dy01 O6 2.317(2) .
Dy01 O9 2.335(2) .
Dy01 O5 2.343(2) .
Dy01 O8 2.378(2) .
Dy01 O7 2.435(2) .
Dy01 O1 2.4739(19) .
Dy01 O3 2.480(2) .
Dy01 O2 2.515(2) .
Dy01 O4 2.551(2) .
O1 C1 1.448(3) .
O1 C8 1.452(3) .
O2 C6 1.442(3) .
O2 C7 1.445(3) .
O3 C4 1.441(4) .
O3 C5 1.450(3) .
O4 C3 1.442(3) .
O4 C2 1.445(3) .
O10 Cl1 1.443(2) .
O11 Cl1 1.450(2) .
O12 Cl1 1.435(2) .
O13 Cl1 1.438(2) .
O14 Cl2 1.442(2) .
O15 Cl2 1.435(2) .
O16 Cl2 1.448(2) .
O17 Cl2 1.430(2) .
O18 Cl3 1.431(2) .
O19 Cl3 1.439(2) .
O20 Cl3 1.446(2) .
O21 Cl3 1.442(2) .
C1 C2 1.501(4) .
C3 C4 1.506(4) .
C5 C6 1.504(4) .
C7 C8 1.505(4) .
